data_4505499
loop_
_publ_author_name
'Liu, Ming-guan'
'Zhang, Peng-peng'
'Peng, Jun'
'Meng, Hua-xin'
'Wang, Xiang'
'Zhu, Min'
'Wang, Dan-dan'
'Meng, Cui-li'
'Alimaje, Kundawlet'

_publ_section_title
;
 Organic--Inorganic Hybrids Constructed from Mixed-Valence Multinuclear
 Copper Complexes and Templated by Keggin Polyoxometalates
;
_journal_issue 3
_journal_name_full 'Crystal Growth &amp; Design'
_journal_page_first 1273
_journal_paper_doi 10.1021/cg2012809
_journal_volume 12
_journal_year 2012
_chemical_formula_sum 'C36 H38 Cu7 N30 O48 Si W12'
_chemical_formula_weight 4337.85
_chemical_name_systematic
; 
 ? 
;
_space_group_IT_number 2
_symmetry_cell_setting triclinic
_symmetry_space_group_name_Hall '-P 1'
_symmetry_space_group_name_H-M 'P -1'
_atom_sites_solution_hydrogens geom
_atom_sites_solution_primary direct
_atom_sites_solution_secondary difmap
_audit_creation_method SHELXL-97
_cell_angle_alpha 99.5940(11)
_cell_angle_beta 91.4080(10)
_cell_angle_gamma 111.3580(9)
_cell_formula_units_Z 1
_cell_length_a 11.9372(10)
_cell_length_b 13.8906(11)
_cell_length_c 14.1593(11)
_cell_measurement_reflns_used 25
_cell_measurement_temperature 296(2)
_cell_measurement_theta_max 15
_cell_measurement_theta_min 7.5
_cell_volume 2146.7(3)
_computing_cell_refinement 'Bruker SMART'
_computing_data_collection 'Bruker SMART'
_computing_data_reduction 'Bruker SAINT'
_computing_molecular_graphics 'Bruker SHELXTL'
_computing_publication_material 'Bruker SHELXTL'
_computing_structure_refinement 'SHELXL-97 (Sheldrick, 1997)'
_computing_structure_solution 'SHELXS-97 (Sheldrick, 1990)'
_diffrn_ambient_temperature 296(2)
_diffrn_measured_fraction_theta_full 0.987
_diffrn_measured_fraction_theta_max 0.987
_diffrn_measurement_device_type 'CCD area detector'
_diffrn_measurement_method 'phi and omega scans'
_diffrn_radiation_monochromator graphite
_diffrn_radiation_source 'fine-focus sealed tube'
_diffrn_radiation_type MoK\a
_diffrn_radiation_wavelength 0.71073
_diffrn_reflns_av_R_equivalents 0.0249
_diffrn_reflns_av_sigmaI/netI 0.0554
_diffrn_reflns_limit_h_max 14
_diffrn_reflns_limit_h_min -14
_diffrn_reflns_limit_k_max 13
_diffrn_reflns_limit_k_min -16
_diffrn_reflns_limit_l_max 16
_diffrn_reflns_limit_l_min -16
_diffrn_reflns_number 10888
_diffrn_reflns_theta_full 25.00
_diffrn_reflns_theta_max 25.00
_diffrn_reflns_theta_min 1.46
_exptl_absorpt_coefficient_mu 17.811
_exptl_absorpt_correction_T_max 0.118
_exptl_absorpt_correction_T_min 0.095
_exptl_absorpt_correction_type multi-scan
_exptl_absorpt_process_details '(SADABS; Bruker, 2000)'
_exptl_crystal_colour 'yellow green'
_exptl_crystal_density_diffrn 3.345
_exptl_crystal_density_method 'not measured'
_exptl_crystal_description block
_exptl_crystal_F_000 1939.0
_exptl_crystal_size_max 0.14
_exptl_crystal_size_mid 0.12
_exptl_crystal_size_min 0.12
_refine_diff_density_max 3.051
_refine_diff_density_min -1.707
_refine_diff_density_rms 0.397
_refine_ls_extinction_method none
_refine_ls_goodness_of_fit_ref 1.073
_refine_ls_hydrogen_treatment constr
_refine_ls_matrix_type full
_refine_ls_number_parameters 625
_refine_ls_number_reflns 7468
_refine_ls_number_restraints 60
_refine_ls_restrained_S_all 1.076
_refine_ls_R_factor_all 0.0762
_refine_ls_R_factor_gt 0.0605
_refine_ls_shift/su_max 0.030
_refine_ls_shift/su_mean 0.001
_refine_ls_structure_factor_coef Fsqd
_refine_ls_weighting_details 'calc w=1/[\s^2^(Fo^2^)+(0.0757P)^2^+97.9135P] where P=(Fo^2^+2Fc^2^)/3'
_refine_ls_weighting_scheme calc
_refine_ls_wR_factor_gt 0.1563
_refine_ls_wR_factor_ref 0.1749
_reflns_number_gt 6124
_reflns_number_total 7566
_reflns_threshold_expression >2sigma(I)
_cod_data_source_file cg2012809_si_006.cif
_cod_data_source_block pp
_cod_depositor_comments
;
The following automatic conversions were performed:

'_symmetry_cell_setting' value 'Triclinic' changed to 'triclinic'
according to /home/saulius/struct/CIF-dictionaries/cif_core.dic
dictionary named 'cif_core.dic' version 2.4.1 from 2010-06-29.

Automatic conversion script
Id: cif_fix_values 1715 2011-07-08 13:25:40Z adriana 
;
_cod_original_sg_symbol_H-M 'P-1   '
_cod_original_formula_sum 'C36 H38 Cu7 N30 O48 Si W12 '
_cod_database_code 4505499

loop_
_symmetry_equiv_pos_as_xyz
'x, y, z'
'-x, -y, -z'

loop_
_atom_site_label
_atom_site_type_symbol
_atom_site_fract_x
_atom_site_fract_y
_atom_site_fract_z
_atom_site_U_iso_or_equiv
_atom_site_adp_type
_atom_site_occupancy
_atom_site_symmetry_multiplicity
_atom_site_calc_flag
_atom_site_refinement_flags
Si1 Si 0.5000 -0.5000 0.5000 0.0223(15) Uani 1 2 d S
Cu1 Cu 0.4508(3) -1.0003(2) 0.61797(18) 0.0401(7) Uani 1 1 d .
Cu2 Cu 0.6816(2) -0.9655(2) 0.99486(16) 0.0306(6) Uani 1 1 d .
Cu3 Cu 1.0000 -0.5000 1.0000 0.0383(9) Uani 1 2 d S
Cu4 Cu 0.7454(2) -0.9469(2) 0.77694(17) 0.0301(6) Uani 1 1 d .
O23 O 0.7837(12) -0.9905(12) 0.8963(9) 0.035(3) Uani 1 1 d .
O1 O 0.262(2) -0.571(2) 0.1651(11) 0.078(7) Uani 1 1 d .
OW1 O 0.8595(18) -0.3959(19) 1.0193(13) 0.074(6) Uani 1 1 d .
O2 O 0.2175(19) -0.5674(15) 0.3543(14) 0.066(6) Uani 1 1 d .
O3 O 0.665(2) -0.5780(16) 0.3080(15) 0.077(6) Uani 1 1 d U
O4 O 0.5001(19) -0.5193(17) 0.2354(18) 0.081(6) Uani 1 1 d U
O5 O 0.2613(17) -0.8850(12) 0.3164(13) 0.057(5) Uani 1 1 d .
O6 O 0.3290(18) -0.6850(14) 0.2806(13) 0.057(5) Uani 1 1 d .
O7 O 0.0304(14) -0.6590(14) 0.4643(15) 0.056(5) Uani 1 1 d .
O8 O 0.7343(15) -0.7327(13) 0.3623(11) 0.047(4) Uani 1 1 d .
O9 O 0.213(3) -0.6209(15) 0.6033(14) 0.105(10) Uani 1 1 d .
O10 O 0.612(2) -0.426(2) 0.5677(19) 0.029(6) Uani 0.50 1 d P
O11 O 0.3778(19) -0.781(2) 0.5029(16) 0.083(6) Uani 1 1 d U
O12 O 0.785(3) -0.5409(15) 0.4759(15) 0.101(10) Uani 1 1 d .
O13 O 0.378(2) -0.504(2) 0.5485(17) 0.023(6) Uani 0.50 1 d PU
O14 O 0.3793(17) -0.4042(16) 0.310(2) 0.096(9) Uani 1 1 d .
O15 O 0.7317(15) -0.4260(16) 0.1969(11) 0.058(5) Uani 1 1 d .
O16 O 0.2162(17) -0.7259(14) 0.4345(13) 0.057(5) Uani 1 1 d .
O17 O 0.4901(15) -0.8129(11) 0.6616(13) 0.047(4) Uani 1 1 d .
O18 O 0.491(2) -0.4637(19) 0.3957(18) 0.023(6) Uani 0.50 1 d P
O19 O 0.493(2) -0.618(2) 0.4817(18) 0.025(6) Uani 0.50 1 d PU
O20 O 0.6153(17) -0.7054(19) 0.5233(14) 0.074(6) Uani 1 1 d U
O21 O 0.3815(16) -0.6724(15) 0.674(2) 0.087(8) Uani 1 1 d .
O22 O 0.4992(19) -0.744(2) 0.3519(16) 0.082(6) Uani 1 1 d U
N1 N 0.7453(17) -0.8003(14) 0.9675(13) 0.040(5) Uani 1 1 d .
N2 N 0.8054(18) -0.7125(15) 1.0306(12) 0.042(5) Uani 1 1 d .
N3 N 0.7633(17) -0.7857(13) 0.8768(12) 0.035(4) Uani 1 1 d .
N4 N 0.8643(18) -0.6379(14) 0.9800(12) 0.040(5) Uani 1 1 d .
N5 N 0.9769(17) -0.5281(12) 0.8534(12) 0.035(4) Uani 1 1 d .
N6 N 0.7829(17) -0.9363(16) 0.5020(13) 0.040(5) Uani 1 1 d .
N7 N 0.6615(16) -0.9610(14) 0.4940(11) 0.031(4) Uani 1 1 d .
N8 N 0.6233(14) -0.9595(13) 0.5783(11) 0.027(4) Uani 1 1 d .
N9 N 0.7188(14) -0.9310(13) 0.6446(11) 0.027(4) Uani 1 1 d .
N10 N 0.9203(14) -0.8931(14) 0.7409(12) 0.032(4) Uani 1 1 d .
N11 N 0.4266(13) -1.0304(14) 0.9016(10) 0.027(4) Uani 1 1 d .
N12 N 0.5444(13) -1.0076(12) 0.8922(10) 0.021(3) Uani 1 1 d .
N13 N 0.5646(14) -1.0026(13) 0.8009(10) 0.025(4) Uani 1 1 d .
N14 N 0.4592(14) -1.0240(12) 0.7502(10) 0.024(3) Uani 1 1 d .
N15 N 0.1983(15) -1.0666(16) 0.8894(13) 0.041(5) Uani 1 1 d .
W1 W 0.49478(8) -0.71322(8) 0.60692(7) 0.0401(3) Uani 1 1 d .
W2 W 0.34212(7) -0.75934(7) 0.37761(6) 0.0311(2) Uani 1 1 d .
W3 W 0.66092(9) -0.65779(8) 0.40767(6) 0.0389(3) Uani 1 1 d U
W4 W 0.33942(7) -0.54621(7) 0.27341(6) 0.0307(2) Uani 1 1 d .
W5 W 0.18154(7) -0.60535(7) 0.47804(6) 0.0311(2) Uani 1 1 d .
W6 W 0.65820(9) -0.45036(7) 0.29455(6) 0.0373(3) Uani 1 1 d U
C1 C 0.2442(18) -1.0718(16) 0.8033(14) 0.030(4) Uani 1 1 d .
C2 C 0.173(2) -1.1000(19) 0.7184(14) 0.041(6) Uani 1 1 d .
H2A H 0.2077 -1.0994 0.6601 0.049 Uiso 1 1 calc R
C3 C 0.0492(19) -1.1295(18) 0.7207(15) 0.040(5) Uani 1 1 d .
H3A H -0.0016 -1.1508 0.6640 0.048 Uiso 1 1 calc R
C4 C 0.002(2) -1.126(2) 0.8103(17) 0.048(6) Uani 1 1 d .
H4A H -0.0804 -1.1448 0.8144 0.057 Uiso 1 1 calc R
C5 C 0.0776(18) -1.0968(19) 0.8891(14) 0.035(5) Uani 1 1 d .
H5A H 0.0450 -1.0969 0.9481 0.042 Uiso 1 1 calc R
C6 C 1.130(2) -0.851(2) 0.7625(17) 0.049(7) Uani 1 1 d .
H6A H 1.1997 -0.8331 0.8036 0.059 Uiso 1 1 calc R
C7 C 1.138(2) -0.856(2) 0.666(2) 0.059(8) Uani 1 1 d .
H7A H 1.2118 -0.8456 0.6411 0.071 Uiso 1 1 calc R
C8 C 1.003(2) -0.494(2) 0.6974(17) 0.047(6) Uani 1 1 d .
H8A H 1.0453 -0.4504 0.6560 0.056 Uiso 1 1 calc R
C9 C 1.035(2) -0.878(2) 0.6054(19) 0.054(7) Uani 1 1 d .
H9A H 1.0387 -0.8813 0.5395 0.064 Uiso 1 1 calc R
C10 C 1.032(2) -0.456(2) 0.7967(17) 0.043(6) Uani 1 1 d .
H10A H 1.0847 -0.3882 0.8223 0.052 Uiso 1 1 calc R
C11 C 0.915(2) -0.5928(16) 0.6566(16) 0.036(5) Uani 1 1 d .
H11A H 0.8959 -0.6144 0.5904 0.044 Uiso 1 1 calc R
C12 C 0.930(2) -0.8952(19) 0.6460(19) 0.050(6) Uani 1 1 d .
C13 C 0.8136(18) -0.9171(16) 0.5947(12) 0.028(5) Uani 1 1 d .
C14 C 0.3768(19) -1.0394(15) 0.8144(14) 0.029(5) Uani 1 1 d .
C15 C 1.020(2) -0.871(2) 0.7985(19) 0.051(6) Uani 1 1 d U
H15A H 1.0150 -0.8694 0.8642 0.062 Uiso 1 1 calc R
C16 C 0.8918(18) -0.6221(15) 0.8137(15) 0.028(4) Uani 1 1 d .
C17 C 0.8416(19) -0.6843(18) 0.8869(14) 0.034(5) Uani 1 1 d .
C18 C 0.8579(19) -0.6554(16) 0.7199(16) 0.038(5) Uani 1 1 d .
H18A H 0.7964 -0.7204 0.6976 0.046 Uiso 1 1 calc R
OW3 O 0.559(3) -0.752(2) 0.148(2) 0.125(11) Uani 1 1 d .
OW2 O 0.433(4) -0.793(4) -0.042(4) 0.33(4) Uani 1 1 d .

loop_
_atom_site_aniso_label
_atom_site_aniso_U_11
_atom_site_aniso_U_22
_atom_site_aniso_U_33
_atom_site_aniso_U_23
_atom_site_aniso_U_13
_atom_site_aniso_U_12
Si1 0.027(4) 0.018(4) 0.024(4) 0.007(3) 0.010(3) 0.010(3)
Cu1 0.0423(15) 0.0601(19) 0.0221(13) 0.0114(12) 0.0054(11) 0.0225(14)
Cu2 0.0250(12) 0.0439(15) 0.0192(11) 0.0069(10) 0.0018(9) 0.0084(11)
Cu3 0.046(2) 0.028(2) 0.0216(17) 0.0032(15) 0.0009(15) -0.0077(17)
Cu4 0.0288(13) 0.0358(14) 0.0230(12) 0.0049(10) 0.0033(10) 0.0092(11)
O23 0.030(8) 0.050(9) 0.014(6) 0.001(6) 0.001(5) 0.005(7)
O1 0.108(17) 0.15(2) 0.017(8) 0.010(10) 0.003(9) 0.096(17)
OW1 0.064(13) 0.110(18) 0.048(11) 0.019(11) 0.009(9) 0.030(13)
O2 0.101(15) 0.069(13) 0.071(12) 0.035(10) 0.046(11) 0.072(12)
O3 0.104(10) 0.051(9) 0.071(9) 0.008(7) -0.022(8) 0.028(8)
O4 0.067(9) 0.064(9) 0.109(10) -0.003(8) 0.020(8) 0.031(7)
O5 0.070(12) 0.013(8) 0.059(11) -0.004(7) 0.004(9) -0.014(8)
O6 0.097(14) 0.051(11) 0.059(11) 0.023(9) 0.042(10) 0.060(11)
O7 0.025(8) 0.052(11) 0.099(14) 0.041(10) 0.013(9) 0.011(8)
O8 0.049(10) 0.052(10) 0.042(9) -0.015(8) -0.006(7) 0.031(8)
O9 0.23(3) 0.033(11) 0.057(12) -0.022(9) -0.061(16) 0.071(15)
O10 0.036(15) 0.018(14) 0.034(15) -0.004(11) 0.006(12) 0.014(12)
O11 0.062(9) 0.107(11) 0.080(10) 0.026(8) 0.004(7) 0.029(8)
O12 0.19(3) 0.032(11) 0.059(13) 0.008(9) -0.040(15) 0.026(14)
O13 0.023(9) 0.026(9) 0.022(9) 0.014(7) -0.001(7) 0.006(7)
O14 0.038(11) 0.048(12) 0.18(3) -0.018(14) 0.040(13) 0.011(9)
O15 0.041(9) 0.090(14) 0.035(9) 0.022(9) 0.023(7) 0.008(9)
O16 0.074(12) 0.045(10) 0.075(12) 0.031(9) 0.050(10) 0.037(10)
O17 0.052(10) 0.020(8) 0.067(11) 0.005(7) -0.009(8) 0.015(7)
O18 0.018(12) 0.016(13) 0.031(14) 0.008(11) 0.008(11) 0.001(10)
O19 0.030(9) 0.025(9) 0.028(9) 0.010(7) -0.002(7) 0.019(8)
O20 0.052(8) 0.107(10) 0.058(8) 0.021(8) 0.006(7) 0.024(7)
O21 0.033(10) 0.037(11) 0.17(2) -0.017(13) 0.026(12) 0.006(8)
O22 0.068(9) 0.109(11) 0.073(9) 0.026(8) 0.010(7) 0.031(8)
N1 0.051(12) 0.024(10) 0.031(10) -0.002(8) 0.005(8) 0.001(9)
N2 0.057(12) 0.033(11) 0.021(9) 0.004(8) 0.011(8) -0.002(9)
N3 0.050(11) 0.019(9) 0.030(9) 0.011(7) 0.007(8) 0.003(8)
N4 0.055(12) 0.028(10) 0.019(8) 0.007(7) -0.006(8) -0.007(9)
N5 0.057(12) 0.008(8) 0.034(10) 0.009(7) 0.009(8) 0.001(8)
N6 0.045(11) 0.046(12) 0.033(10) 0.016(9) 0.015(8) 0.016(9)
N7 0.038(10) 0.033(10) 0.021(8) 0.006(7) 0.003(7) 0.012(8)
N8 0.026(8) 0.030(9) 0.029(9) 0.014(7) 0.007(7) 0.010(7)
N9 0.027(9) 0.033(10) 0.026(8) 0.009(7) 0.005(7) 0.014(8)
N10 0.021(8) 0.039(11) 0.033(9) 0.004(8) 0.008(7) 0.010(8)
N11 0.018(8) 0.045(11) 0.017(8) 0.013(7) 0.002(6) 0.006(7)
N12 0.022(8) 0.028(9) 0.010(7) 0.010(6) 0.000(6) 0.002(7)
N13 0.029(9) 0.038(10) 0.014(7) 0.007(7) 0.001(6) 0.019(8)
N14 0.031(9) 0.023(8) 0.018(8) 0.007(6) 0.002(7) 0.008(7)
N15 0.024(9) 0.060(13) 0.031(10) 0.007(9) 0.006(8) 0.006(9)
W1 0.0372(5) 0.0370(5) 0.0594(6) 0.0289(5) 0.0137(4) 0.0203(4)
W2 0.0276(4) 0.0236(4) 0.0326(5) -0.0036(3) -0.0018(3) 0.0027(3)
W3 0.0500(6) 0.0479(6) 0.0349(5) 0.0039(4) 0.0070(4) 0.0384(5)
W4 0.0299(4) 0.0307(5) 0.0290(4) -0.0009(3) -0.0062(3) 0.0116(4)
W5 0.0238(4) 0.0263(5) 0.0387(5) 0.0004(4) -0.0038(3) 0.0070(3)
W6 0.0527(6) 0.0262(5) 0.0344(5) 0.0071(4) 0.0213(4) 0.0147(4)
C1 0.033(11) 0.033(12) 0.025(10) 0.013(9) 0.001(8) 0.012(9)
C2 0.056(15) 0.047(14) 0.017(10) 0.004(9) -0.007(9) 0.017(12)
C3 0.030(11) 0.045(14) 0.030(11) -0.009(10) -0.013(9) 0.005(10)
C4 0.030(12) 0.058(16) 0.045(14) -0.017(12) -0.006(10) 0.017(12)
C5 0.029(11) 0.057(15) 0.024(10) 0.007(10) 0.006(8) 0.021(10)
C6 0.025(11) 0.052(16) 0.042(13) 0.008(11) -0.015(10) -0.018(11)
C7 0.022(12) 0.069(19) 0.071(19) 0.025(15) 0.001(12) -0.005(12)
C8 0.037(13) 0.064(17) 0.044(13) 0.037(13) 0.006(10) 0.012(12)
C9 0.040(14) 0.050(16) 0.055(15) 0.007(12) 0.027(12) -0.002(12)
C10 0.038(13) 0.046(14) 0.047(14) 0.011(11) 0.001(10) 0.016(11)
C11 0.043(13) 0.026(11) 0.038(12) 0.009(9) -0.012(10) 0.010(10)
C12 0.051(15) 0.032(13) 0.055(16) 0.011(11) 0.013(12) 0.003(11)
C13 0.038(11) 0.032(11) 0.013(9) 0.003(8) 0.015(8) 0.009(9)
C14 0.048(13) 0.022(10) 0.024(10) -0.001(8) 0.001(9) 0.023(10)
C15 0.041(9) 0.060(10) 0.047(9) 0.011(8) -0.013(7) 0.012(8)
C16 0.029(10) 0.022(10) 0.037(11) 0.011(9) 0.002(9) 0.011(9)
C17 0.035(11) 0.044(13) 0.019(10) 0.006(9) 0.006(8) 0.009(10)
C18 0.032(11) 0.020(11) 0.049(14) -0.002(10) 0.010(10) -0.004(9)
OW3 0.17(3) 0.082(19) 0.10(2) -0.007(16) 0.02(2) 0.027(19)
OW2 0.19(4) 0.40(7) 0.36(6) -0.32(6) -0.20(4) 0.25(5)

loop_
_atom_type_symbol
_atom_type_description
_atom_type_scat_dispersion_real
_atom_type_scat_dispersion_imag
_atom_type_scat_source
C C 0.0033 0.0016 'International Tables Vol C Tables 4.2.6.8 and 6.1.1.4'
H H 0.0000 0.0000 'International Tables Vol C Tables 4.2.6.8 and 6.1.1.4'
N N 0.0061 0.0033 'International Tables Vol C Tables 4.2.6.8 and 6.1.1.4'
O O 0.0106 0.0060 'International Tables Vol C Tables 4.2.6.8 and 6.1.1.4'
Si Si 0.0817 0.0704 'International Tables Vol C Tables 4.2.6.8 and 6.1.1.4'
Cu Cu 0.3201 1.2651 'International Tables Vol C Tables 4.2.6.8 and 6.1.1.4'
W W -0.8490 6.8722 'International Tables Vol C Tables 4.2.6.8 and 6.1.1.4'
Cl Cl 0.1484 0.1585 'International Tables Vol C Tables 4.2.6.8 and 6.1.1.4'

loop_
_geom_angle_atom_site_label_1
_geom_angle_atom_site_label_2
_geom_angle_atom_site_label_3
_geom_angle
_geom_angle_site_symmetry_1
_geom_angle_site_symmetry_3
O10 Si1 O10 180.0(18) 2_646 .
O10 Si1 O19 111.5(13) 2_646 2_646
O10 Si1 O19 68.5(13) . 2_646
O10 Si1 O19 68.5(13) 2_646 .
O10 Si1 O19 111.5(13) . .
O19 Si1 O19 180.000(2) 2_646 .
O10 Si1 O13 110.6(13) 2_646 2_646
O10 Si1 O13 69.4(13) . 2_646
O19 Si1 O13 105.0(13) 2_646 2_646
O19 Si1 O13 75.0(13) . 2_646
O10 Si1 O13 69.4(13) 2_646 .
O10 Si1 O13 110.6(13) . .
O19 Si1 O13 75.0(13) 2_646 .
O19 Si1 O13 105.0(13) . .
O13 Si1 O13 180.0(17) 2_646 .
O10 Si1 O18 66.3(13) 2_646 .
O10 Si1 O18 113.7(13) . .
O19 Si1 O18 70.6(12) 2_646 .
O19 Si1 O18 109.4(12) . .
O13 Si1 O18 73.8(12) 2_646 .
O13 Si1 O18 106.2(12) . .
O10 Si1 O18 113.7(13) 2_646 2_646
O10 Si1 O18 66.3(13) . 2_646
O19 Si1 O18 109.4(12) 2_646 2_646
O19 Si1 O18 70.6(12) . 2_646
O13 Si1 O18 106.2(12) 2_646 2_646
O13 Si1 O18 73.8(12) . 2_646
O18 Si1 O18 180.000(4) . 2_646
N7 Cu1 N14 140.9(7) 2_636 .
N7 Cu1 N8 109.9(7) 2_636 .
N14 Cu1 N8 106.0(6) . .
N7 Cu1 O17 100.6(7) 2_636 .
N14 Cu1 O17 95.9(6) . .
N8 Cu1 O17 87.6(6) . .
O23 Cu2 N11 168.3(7) . 2_637
O23 Cu2 N12 89.2(6) . .
N11 Cu2 N12 92.2(6) 2_637 .
O23 Cu2 N15 97.5(6) . 2_637
N11 Cu2 N15 80.3(6) 2_637 2_637
N12 Cu2 N15 171.8(6) . 2_637
O23 Cu2 N1 86.1(7) . .
N11 Cu2 N1 105.6(7) 2_637 .
N12 Cu2 N1 89.5(7) . .
N15 Cu2 N1 95.8(8) 2_637 .
N4 Cu3 N4 180.000(2) . 2_747
N4 Cu3 N5 98.5(6) . 2_747
N4 Cu3 N5 81.5(6) 2_747 2_747
N4 Cu3 N5 81.5(6) . .
N4 Cu3 N5 98.5(6) 2_747 .
N5 Cu3 N5 180.000(2) 2_747 .
N9 Cu4 O23 166.4(7) . .
N9 Cu4 N10 79.7(7) . .
O23 Cu4 N10 95.2(6) . .
N9 Cu4 N13 95.5(6) . .
O23 Cu4 N13 89.4(6) . .
N10 Cu4 N13 175.1(6) . .
N9 Cu4 N3 106.5(6) . .
O23 Cu4 N3 86.4(6) . .
N10 Cu4 N3 94.9(7) . .
N13 Cu4 N3 87.3(6) . .
Cu2 O23 Cu4 110.3(7) . .
W4 O2 W5 140.0(11) . .
W6 O3 W3 139.0(13) . .
W6 O4 W4 136.5(13) . .
W2 O6 W4 137.2(10) . .
W5 O9 W6 135.8(16) . 2_646
Si1 O10 O18 59.9(13) . 2_646
Si1 O10 O19 57.1(13) . 2_646
O18 O10 O19 97.8(18) 2_646 2_646
Si1 O10 O13 57.2(12) . 2_646
O18 O10 O13 94.9(17) 2_646 2_646
O19 O10 O13 91.1(17) 2_646 2_646
Si1 O10 W2 123.9(15) . 2_646
O18 O10 W2 130.9(16) 2_646 2_646
O19 O10 W2 66.9(12) 2_646 2_646
O13 O10 W2 129.9(16) 2_646 2_646
Si1 O10 W4 123.9(15) . 2_646
O18 O10 W4 64.1(12) 2_646 2_646
O19 O10 W4 135.0(16) 2_646 2_646
O13 O10 W4 129.1(15) 2_646 2_646
W2 O10 W4 93.5(9) 2_646 2_646
Si1 O10 W5 121.8(13) . 2_646
O18 O10 W5 129.3(16) 2_646 2_646
O19 O10 W5 126.5(16) 2_646 2_646
O13 O10 W5 64.5(11) 2_646 2_646
W2 O10 W5 92.4(9) 2_646 2_646
W4 O10 W5 92.7(9) 2_646 2_646
W1 O11 W2 138.2(13) . .
W3 O12 W5 138.5(16) . 2_646
Si1 O13 O10 53.4(12) . 2_646
Si1 O13 W5 125.1(13) . .
O10 O13 W5 71.7(12) 2_646 .
Si1 O13 W6 121.2(12) . 2_646
O10 O13 W6 134.7(16) 2_646 2_646
W5 O13 W6 95.5(9) . 2_646
Si1 O13 W3 119.5(13) . 2_646
O10 O13 W3 130.2(15) 2_646 2_646
W5 O13 W3 94.8(9) . 2_646
W6 O13 W3 93.3(9) 2_646 2_646
W4 O14 W1 137.3(15) . 2_646
W5 O16 W2 138.1(10) . .
W1 O17 Cu1 138.4(9) . .
Si1 O18 O10 53.8(12) . 2_646
Si1 O18 W4 126.5(12) . .
O10 O18 W4 72.7(12) 2_646 .
Si1 O18 W1 119.4(13) . 2_646
O10 O18 W1 135.8(15) 2_646 2_646
W4 O18 W1 96.8(9) . 2_646
Si1 O18 W6 117.6(12) . .
O10 O18 W6 129.7(15) 2_646 .
W4 O18 W6 96.0(9) . .
W1 O18 W6 93.5(8) 2_646 .
Si1 O19 O10 54.4(11) . 2_646
Si1 O19 W2 124.1(13) . .
O10 O19 W2 69.8(12) 2_646 .
Si1 O19 W1 123.8(13) . .
O10 O19 W1 134.9(16) 2_646 .
W2 O19 W1 95.9(9) . .
Si1 O19 W3 118.7(13) . .
O10 O19 W3 129.5(15) 2_646 .
W2 O19 W3 93.6(9) . .
W1 O19 W3 92.7(8) . .
W1 O20 W3 138.9(12) . .
W1 O21 W6 138.3(12) . 2_646
W2 O22 W3 137.4(14) . .
N2 N1 N3 111.2(16) . .
N2 N1 Cu2 126.8(14) . .
N3 N1 Cu2 118.1(12) . .
N1 N2 N4 107.3(15) . .
N1 N3 C17 104.3(16) . .
N1 N3 Cu4 109.8(12) . .
C17 N3 Cu4 134.6(14) . .
C17 N4 N2 106.8(17) . .
C17 N4 Cu3 111.5(14) . .
N2 N4 Cu3 139.2(13) . .
C16 N5 C10 120.2(18) . .
C16 N5 Cu3 114.4(13) . .
C10 N5 Cu3 125.1(15) . .
C13 N6 N7 104.9(16) . .
N8 N7 N6 109.4(16) . .
N8 N7 Cu1 120.0(13) . 2_636
N6 N7 Cu1 130.5(13) . 2_636
N7 N8 N9 108.8(15) . .
N7 N8 Cu1 130.0(13) . .
N9 N8 Cu1 121.1(12) . .
C13 N9 N8 105.2(15) . .
C13 N9 Cu4 114.6(13) . .
N8 N9 Cu4 136.9(12) . .
C15 N10 C12 119(2) . .
C15 N10 Cu4 126.7(16) . .
C12 N10 Cu4 114.0(15) . .
C14 N11 N12 105.6(15) . .
C14 N11 Cu2 115.0(13) . 2_637
N12 N11 Cu2 138.7(11) . 2_637
N13 N12 N11 109.2(13) . .
N13 N12 Cu2 121.2(11) . .
N11 N12 Cu2 129.1(11) . .
N12 N13 N14 108.6(14) . .
N12 N13 Cu4 114.3(11) . .
N14 N13 Cu4 136.5(11) . .
N13 N14 C14 105.3(15) . .
N13 N14 Cu1 122.1(12) . .
C14 N14 Cu1 131.0(14) . .
C1 N15 C5 117.4(18) . .
C1 N15 Cu2 115.2(13) . 2_637
C5 N15 Cu2 126.7(14) . 2_637
O17 W1 O20 103.5(9) . .
O17 W1 O11 102.6(9) . .
O20 W1 O11 89.5(9) . .
O17 W1 O21 98.5(10) . .
O20 W1 O21 157.7(10) . .
O11 W1 O21 89.2(10) . .
O17 W1 O14 100.7(10) . 2_646
O20 W1 O14 84.7(9) . 2_646
O11 W1 O14 156.7(11) . 2_646
O21 W1 O14 87.7(8) . 2_646
O17 W1 O19 160.0(8) . .
O20 W1 O19 65.1(9) . .
O11 W1 O19 62.5(10) . .
O21 W1 O19 94.7(10) . .
O14 W1 O19 94.8(11) 2_646 .
O17 W1 O18 153.9(8) . 2_646
O20 W1 O18 93.2(9) . 2_646
O11 W1 O18 97.3(10) . 2_646
O21 W1 O18 64.9(9) . 2_646
O14 W1 O18 60.7(10) 2_646 2_646
O19 W1 O18 46.0(9) . 2_646
O5 W2 O22 101.4(10) . .
O5 W2 O16 100.0(9) . .
O22 W2 O16 158.4(10) . .
O5 W2 O6 98.6(9) . .
O22 W2 O6 91.7(9) . .
O16 W2 O6 88.1(7) . .
O5 W2 O11 103.0(10) . .
O22 W2 O11 88.3(9) . .
O16 W2 O11 84.0(9) . .
O6 W2 O11 157.9(10) . .
O5 W2 O19 159.8(9) . .
O22 W2 O19 66.0(10) . .
O16 W2 O19 92.6(9) . .
O6 W2 O19 97.6(9) . .
O11 W2 O19 62.4(9) . .
O5 W2 O10 156.8(10) . 2_646
O22 W2 O10 95.5(10) . 2_646
O16 W2 O10 64.9(8) . 2_646
O6 W2 O10 64.9(9) . 2_646
O11 W2 O10 93.1(10) . 2_646
O19 W2 O10 43.3(9) . 2_646
O8 W3 O12 101.8(11) . .
O8 W3 O20 102.3(9) . .
O12 W3 O20 90.0(10) . .
O8 W3 O3 101.5(9) . .
O12 W3 O3 87.8(9) . .
O20 W3 O3 156.0(10) . .
O8 W3 O22 100.1(9) . .
O12 W3 O22 158.0(12) . .
O20 W3 O22 87.5(9) . .
O3 W3 O22 85.6(9) . .
O8 W3 O13 156.8(8) . 2_646
O12 W3 O13 62.5(10) . 2_646
O20 W3 O13 95.0(9) . 2_646
O3 W3 O13 63.0(9) . 2_646
O22 W3 O13 95.9(9) . 2_646
O8 W3 O19 156.4(9) . .
O12 W3 O19 96.8(11) . .
O20 W3 O19 62.8(9) . .
O3 W3 O19 93.6(9) . .
O22 W3 O19 62.8(9) . .
O13 W3 O19 46.8(8) 2_646 .
O1 W4 O14 101.8(13) . .
O1 W4 O2 101.8(10) . .
O14 W4 O2 88.8(9) . .
O1 W4 O6 99.4(10) . .
O14 W4 O6 158.8(11) . .
O2 W4 O6 86.6(7) . .
O1 W4 O4 100.3(10) . .
O14 W4 O4 89.1(8) . .
O2 W4 O4 157.8(10) . .
O6 W4 O4 87.4(9) . .
O1 W4 O18 158.9(11) . .
O14 W4 O18 64.5(11) . .
O2 W4 O18 94.2(9) . .
O6 W4 O18 95.2(9) . .
O4 W4 O18 65.1(9) . .
O1 W4 O10 157.8(11) . 2_646
O14 W4 O10 95.2(11) . 2_646
O2 W4 O10 64.2(9) . 2_646
O6 W4 O10 64.2(8) . 2_646
O4 W4 O10 94.0(10) . 2_646
O18 W4 O10 43.2(9) . 2_646
O7 W5 O9 101.1(12) . .
O7 W5 O16 99.6(9) . .
O9 W5 O16 87.7(8) . .
O7 W5 O12 103.3(11) . 2_646
O9 W5 O12 89.6(8) . 2_646
O16 W5 O12 157.0(11) . 2_646
O7 W5 O2 101.5(9) . .
O9 W5 O2 157.5(12) . .
O16 W5 O2 87.7(7) . .
O12 W5 O2 86.1(9) 2_646 .
O7 W5 O13 160.0(9) . .
O9 W5 O13 65.2(11) . .
O16 W5 O13 94.4(9) . .
O12 W5 O13 63.9(11) 2_646 .
O2 W5 O13 93.2(9) . .
O7 W5 O10 156.1(9) . 2_646
O9 W5 O10 95.6(12) . 2_646
O16 W5 O10 64.0(8) . 2_646
O12 W5 O10 93.6(11) 2_646 2_646
O2 W5 O10 62.7(9) . 2_646
O13 W5 O10 43.8(9) . 2_646
O15 W6 O3 102.3(10) . .
O15 W6 O4 99.2(9) . .
O3 W6 O4 90.2(10) . .
O15 W6 O21 100.6(11) . 2_646
O3 W6 O21 157.1(11) . 2_646
O4 W6 O21 86.5(9) . 2_646
O15 W6 O9 101.6(11) . 2_646
O3 W6 O9 90.0(8) . 2_646
O4 W6 O9 158.6(12) . 2_646
O21 W6 O9 85.1(9) 2_646 2_646
O15 W6 O13 157.8(9) . 2_646
O3 W6 O13 64.4(9) . 2_646
O4 W6 O13 98.5(9) . 2_646
O21 W6 O13 93.7(10) 2_646 2_646
O9 W6 O13 62.6(10) 2_646 2_646
O15 W6 O18 154.7(9) . .
O3 W6 O18 95.1(10) . .
O4 W6 O18 62.2(9) . .
O21 W6 O18 63.4(9) 2_646 .
O9 W6 O18 96.5(11) 2_646 .
O13 W6 O18 47.4(8) 2_646 .
N15 C1 C2 122(2) . .
N15 C1 C14 111.6(17) . .
C2 C1 C14 126.1(19) . .
C1 C2 C3 119(2) . .
C2 C3 C4 118.5(19) . .
C5 C4 C3 119(2) . .
C4 C5 N15 124(2) . .
C15 C6 C7 120(2) . .
C6 C7 C9 120(2) . .
C10 C8 C11 124(2) . .
C12 C9 C7 117(2) . .
N5 C10 C8 115(2) . .
C18 C11 C8 116(2) . .
N10 C12 C9 123(2) . .
N10 C12 C13 111(2) . .
C9 C12 C13 125(2) . .
N6 C13 N9 111.7(19) . .
N6 C13 C12 129.7(19) . .
N9 C13 C12 118.2(18) . .
N11 C14 N14 111.2(18) . .
N11 C14 C1 116.7(18) . .
N14 C14 C1 131.9(18) . .
N10 C15 C6 121(2) . .
C18 C16 N5 124.9(19) . .
C18 C16 C17 123.8(19) . .
N5 C16 C17 111.2(17) . .
N4 C17 N3 110.3(17) . .
N4 C17 C16 119.5(19) . .
N3 C17 C16 129.9(18) . .
C16 C18 C11 119.3(19) . .

loop_
_geom_bond_atom_site_label_1
_geom_bond_atom_site_label_2
_geom_bond_distance
_geom_bond_site_symmetry_2
Si1 O10 1.54(3) 2_646
Si1 O10 1.54(3) .
Si1 O19 1.59(3) 2_646
Si1 O19 1.59(3) .
Si1 O13 1.61(3) 2_646
Si1 O13 1.61(3) .
Si1 O18 1.65(2) .
Si1 O18 1.65(2) 2_646
Cu1 N7 1.920(16) 2_636
Cu1 N14 1.960(15) .
Cu1 N8 2.047(16) .
Cu1 O17 2.437(15) .
Cu2 O23 1.945(14) .
Cu2 N11 1.972(15) 2_637
Cu2 N12 2.010(14) .
Cu2 N15 2.029(18) 2_637
Cu2 N1 2.244(19) .
Cu3 N4 1.977(17) .
Cu3 N4 1.977(17) 2_747
Cu3 N5 2.040(17) 2_747
Cu3 N5 2.040(17) .
Cu4 N9 1.954(16) .
Cu4 O23 1.985(14) .
Cu4 N10 2.055(16) .
Cu4 N13 2.068(16) .
Cu4 N3 2.374(17) .
O1 W4 1.685(16) .
O2 W4 1.843(17) .
O2 W5 1.927(18) .
O3 W6 1.84(2) .
O3 W3 1.93(2) .
O4 W6 1.88(2) .
O4 W4 1.92(2) .
O5 W2 1.720(14) .
O6 W2 1.886(17) .
O6 W4 1.907(16) .
O7 W5 1.674(15) .
O8 W3 1.653(15) .
O9 W5 1.866(19) .
O9 W6 1.94(2) 2_646
O10 O18 1.75(4) 2_646
O10 O19 1.76(4) 2_646
O10 O13 1.80(4) 2_646
O10 W2 2.41(3) 2_646
O10 W4 2.44(3) 2_646
O10 W5 2.46(3) 2_646
O11 W1 1.87(2) .
O11 W2 1.91(2) .
O12 W3 1.85(2) .
O12 W5 1.91(2) 2_646
O13 O10 1.80(4) 2_646
O13 W5 2.34(2) .
O13 W6 2.42(2) 2_646
O13 W3 2.44(3) 2_646
O14 W4 1.83(2) .
O14 W1 1.95(2) 2_646
O15 W6 1.672(14) .
O16 W5 1.878(16) .
O16 W2 1.889(16) .
O17 W1 1.680(16) .
O18 O10 1.75(4) 2_646
O18 W4 2.29(2) .
O18 W1 2.41(2) 2_646
O18 W6 2.45(2) .
O19 O10 1.76(4) 2_646
O19 W2 2.37(3) .
O19 W1 2.38(2) .
O19 W3 2.48(3) .
O20 W1 1.87(2) .
O20 W3 1.89(2) .
O21 W1 1.872(18) .
O21 W6 1.917(19) 2_646
O22 W2 1.86(2) .
O22 W3 1.93(2) .
N1 N2 1.33(2) .
N1 N3 1.34(2) .
N2 N4 1.35(2) .
N3 C17 1.36(3) .
N4 C17 1.34(3) .
N5 C16 1.35(3) .
N5 C10 1.37(3) .
N6 C13 1.31(3) .
N6 N7 1.36(2) .
N7 N8 1.29(2) .
N7 Cu1 1.920(16) 2_636
N8 N9 1.35(2) .
N9 C13 1.32(2) .
N10 C15 1.34(3) .
N10 C12 1.35(3) .
N11 C14 1.32(2) .
N11 N12 1.34(2) .
N11 Cu2 1.972(15) 2_637
N12 N13 1.329(19) .
N13 N14 1.34(2) .
N14 C14 1.34(3) .
N15 C1 1.35(3) .
N15 C5 1.35(3) .
N15 Cu2 2.029(18) 2_637
W1 O14 1.95(2) 2_646
W1 O18 2.41(2) 2_646
W2 O10 2.41(3) 2_646
W3 O13 2.44(3) 2_646
W4 O10 2.44(3) 2_646
W5 O12 1.91(2) 2_646
W5 O10 2.46(3) 2_646
W6 O21 1.917(19) 2_646
W6 O9 1.94(2) 2_646
W6 O13 2.42(2) 2_646
C1 C2 1.37(3) .
C1 C14 1.48(3) .
C2 C3 1.39(3) .
C3 C4 1.40(3) .
C4 C5 1.32(3) .
C6 C15 1.37(3) .
C6 C7 1.36(3) .
C7 C9 1.39(4) .
C8 C10 1.40(3) .
C8 C11 1.41(3) .
C9 C12 1.35(3) .
C11 C18 1.37(3) .
C12 C13 1.45(3) .
C16 C18 1.33(3) .
C16 C17 1.46(3) .
